data_1520175
loop_
_publ_author_name
'Callear, Samantha K.'
'Hursthouse, Michael B.'

_publ_section_title
;
 L-Tartaric acid 2-imidazolidinone
;
_journal_name_full 'Crystal Structure Report Archive'
_journal_page_first 527
_journal_year 2008
_chemical_formula_sum 'C7 H12 N2 O7'
_chemical_formula_weight 236.19
_chemical_name_systematic
;
L-tartaric acid and 2-imidazolidinone
;
_space_group_IT_number 19
_symmetry_cell_setting orthorhombic
_symmetry_space_group_name_Hall 'P 2ac 2ab'
_symmetry_space_group_name_H-M 'P 21 21 21'
_atom_sites_solution_hydrogens geom
_atom_sites_solution_primary direct
_atom_sites_solution_secondary difmap
_cell_angle_alpha 90.00
_cell_angle_beta 90.00
_cell_angle_gamma 90.00
_cell_formula_units_Z 4
_cell_length_a 5.3880(13)
_cell_length_b 9.921(3)
_cell_length_c 18.265(5)
_cell_measurement_reflns_used 969
_cell_measurement_temperature 120(2)
_cell_measurement_theta_max 29.10
_cell_measurement_theta_min 2.26
_cell_volume 976.3(5)
_computing_cell_refinement 'Bruker SAINT'
_computing_data_collection 'Bruker APEX2'
_computing_data_reduction 'Bruker SAINT'
_computing_structure_refinement 'SHELXL-97 (Sheldrick, 1997)'
_diffrn_ambient_temperature 120(2)
_diffrn_measured_fraction_theta_full 0.977
_diffrn_measured_fraction_theta_max 0.977
_diffrn_measurement_device_type 'Bruker SMART APEX2 CCD diffractometer'
_diffrn_measurement_method 'fine-slice \w scans'
_diffrn_radiation_monochromator 'silicon 111'
_diffrn_radiation_source 'Daresbury SRS station 9.8'
_diffrn_radiation_type synchrotron
_diffrn_radiation_wavelength 0.6895
_diffrn_reflns_av_R_equivalents 0.0397
_diffrn_reflns_av_sigmaI/netI 0.0323
_diffrn_reflns_limit_h_max 6
_diffrn_reflns_limit_h_min -6
_diffrn_reflns_limit_k_max 12
_diffrn_reflns_limit_k_min -12
_diffrn_reflns_limit_l_max 23
_diffrn_reflns_limit_l_min -23
_diffrn_reflns_number 8329
_diffrn_reflns_theta_full 26.59
_diffrn_reflns_theta_max 26.59
_diffrn_reflns_theta_min 2.94
_diffrn_standards_decay_% 5
_diffrn_standards_number 0
_exptl_absorpt_coefficient_mu 0.145
_exptl_absorpt_correction_T_max 0.9913
_exptl_absorpt_correction_T_min 0.9309
_exptl_absorpt_correction_type none
_exptl_crystal_colour colourless
_exptl_crystal_density_diffrn 1.607
_exptl_crystal_density_method 'not measured'
_exptl_crystal_description block
_exptl_crystal_F_000 496
_exptl_crystal_size_max 0.13
_exptl_crystal_size_mid 0.06
_exptl_crystal_size_min 0.05
_refine_diff_density_max 0.330
_refine_diff_density_min -0.176
_refine_diff_density_rms 0.041
_refine_ls_abs_structure_details 'Flack H D (1983), Acta Cryst. A39, 876-881'
_refine_ls_abs_structure_Flack 0.8(9)
_refine_ls_extinction_method none
_refine_ls_goodness_of_fit_ref 1.044
_refine_ls_hydrogen_treatment constr
_refine_ls_matrix_type full
_refine_ls_number_parameters 153
_refine_ls_number_reflns 2167
_refine_ls_number_restraints 0
_refine_ls_restrained_S_all 1.044
_refine_ls_R_factor_all 0.0322
_refine_ls_R_factor_gt 0.0311
_refine_ls_shift/su_max 0.000
_refine_ls_shift/su_mean 0.000
_refine_ls_structure_factor_coef Fsqd
_refine_ls_weighting_details 'calc w=1/[\s^2^(Fo^2^)+(0.0464P)^2^+0.1957P] where P=(Fo^2^+2Fc^2^)/3'
_refine_ls_weighting_scheme calc
_refine_ls_wR_factor_gt 0.0814
_refine_ls_wR_factor_ref 0.0823
_reflns_number_gt 2085
_reflns_number_total 2167
_reflns_threshold_expression >2sigma(I)
_cod_data_source_file eCrystal-527.cif
_cod_data_source_block ssg0307
_cod_depositor_comments
;
Citation :
Callear, Samantha K. and Hursthouse, Michael B. (2008) 
University of Southampton, Crystal Structure Report Archive. 
(doi:10.5258/ecrystals/527)

More at:
http://ecrystals.chem.soton.ac.uk/527/
;
_cod_original_sg_symbol_H-M P212121
_cod_database_code 1520175

loop_
_symmetry_equiv_pos_as_xyz
'x, y, z'
'-x+1/2, -y, z+1/2'
'-x, y+1/2, -z+1/2'
'x+1/2, -y+1/2, -z'

loop_
_atom_site_label
_atom_site_type_symbol
_atom_site_fract_x
_atom_site_fract_y
_atom_site_fract_z
_atom_site_U_iso_or_equiv
_atom_site_adp_type
_atom_site_occupancy
_atom_site_symmetry_multiplicity
_atom_site_calc_flag
_atom_site_refinement_flags
_atom_site_disorder_assembly
_atom_site_disorder_group
C1 C 1.1160(3) 0.60658(15) -0.05338(7) 0.0174(3) Uani 1 1 d . . .
C2 C 1.1372(3) 0.52693(14) 0.01821(7) 0.0169(3) Uani 1 1 d . . .
H2 H 1.1058 0.5914 0.0593 0.020 Uiso 1 1 calc R . .
C3 C 1.4076(3) 0.48047(14) 0.02435(7) 0.0178(3) Uani 1 1 d . . .
H3 H 1.5195 0.5605 0.0287 0.021 Uiso 1 1 calc R . .
C4 C 1.4360(2) 0.39040(14) 0.09146(7) 0.0180(3) Uani 1 1 d . . .
O1A O 1.2386(2) 0.70662(11) -0.06445(6) 0.0238(2) Uani 1 1 d . . .
O1B O 0.9569(2) 0.55301(11) -0.10012(5) 0.0229(2) Uani 1 1 d . . .
H1 H 0.9595 0.5969 -0.1394 0.049(6) Uiso 1 1 calc R . .
O2 O 0.96735(19) 0.42004(10) 0.02578(5) 0.0190(2) Uani 1 1 d . . .
H2O H 1.0053 0.3578 -0.0033 0.028 Uiso 1 1 calc R . .
O3 O 1.46263(19) 0.40863(12) -0.04032(5) 0.0220(2) Uani 1 1 d . . .
H3O H 1.6171 0.4058 -0.0463 0.033 Uiso 1 1 calc R . .
O4A O 1.4161(2) 0.45960(10) 0.15306(5) 0.0228(2) Uani 1 1 d . . .
H4 H 1.4477 0.4090 0.1887 0.035(5) Uiso 1 1 calc R . .
O4B O 1.4730(2) 0.27023(10) 0.08849(5) 0.0221(2) Uani 1 1 d . . .
C22 C 0.7534(3) 0.24973(14) 0.26381(7) 0.0187(3) Uani 1 1 d . . .
C24 C 1.0941(3) 0.11554(15) 0.29045(8) 0.0231(3) Uani 1 1 d . . .
H24A H 1.0601 0.0342 0.3202 0.028 Uiso 1 1 calc R . .
H24B H 1.2722 0.1390 0.2945 0.028 Uiso 1 1 calc R . .
C25 C 1.0167(3) 0.09513(18) 0.21033(9) 0.0317(4) Uani 1 1 d . . .
H25A H 1.1396 0.1350 0.1763 0.038 Uiso 1 1 calc R . .
H25B H 0.9959 -0.0017 0.1987 0.038 Uiso 1 1 calc R . .
N21 N 0.7804(3) 0.16654(14) 0.20690(7) 0.0252(3) Uani 1 1 d . . .
H21 H 0.6699 0.1561 0.1719 0.068(8) Uiso 1 1 calc R . .
N23 N 0.9358(3) 0.22821(13) 0.31230(7) 0.0245(3) Uani 1 1 d . . .
H23 H 0.9576 0.2760 0.3524 0.038(5) Uiso 1 1 calc R . .
O22 O 0.58214(19) 0.33569(11) 0.27097(5) 0.0222(2) Uani 1 1 d . . .

loop_
_atom_site_aniso_label
_atom_site_aniso_U_11
_atom_site_aniso_U_22
_atom_site_aniso_U_33
_atom_site_aniso_U_23
_atom_site_aniso_U_13
_atom_site_aniso_U_12
C1 0.0141(6) 0.0219(6) 0.0162(6) 0.0005(5) 0.0019(5) 0.0040(6)
C2 0.0146(6) 0.0208(6) 0.0154(6) -0.0001(5) -0.0004(5) 0.0004(5)
C3 0.0150(7) 0.0219(6) 0.0166(6) 0.0000(5) -0.0011(5) -0.0003(5)
C4 0.0122(6) 0.0241(6) 0.0177(6) 0.0002(5) -0.0020(5) -0.0008(6)
O1A 0.0243(6) 0.0246(5) 0.0224(5) 0.0047(4) 0.0003(4) -0.0024(4)
O1B 0.0244(5) 0.0280(5) 0.0164(5) 0.0037(4) -0.0051(4) -0.0020(4)
O2 0.0157(5) 0.0204(5) 0.0207(5) -0.0001(4) 0.0011(4) -0.0012(4)
O3 0.0145(5) 0.0337(5) 0.0179(5) -0.0012(4) 0.0023(4) 0.0043(5)
O4A 0.0272(6) 0.0242(5) 0.0171(5) -0.0010(4) -0.0057(4) 0.0042(5)
O4B 0.0233(5) 0.0227(5) 0.0205(5) -0.0001(4) -0.0035(4) 0.0040(4)
C22 0.0192(7) 0.0211(6) 0.0158(6) 0.0024(5) 0.0006(5) -0.0018(6)
C24 0.0187(7) 0.0274(7) 0.0232(7) 0.0016(6) -0.0026(6) 0.0031(6)
C25 0.0329(9) 0.0380(8) 0.0243(7) -0.0054(6) -0.0054(6) 0.0168(8)
N21 0.0258(7) 0.0305(6) 0.0193(6) -0.0054(5) -0.0054(5) 0.0089(6)
N23 0.0268(7) 0.0264(6) 0.0203(6) -0.0037(5) -0.0066(5) 0.0042(5)
O22 0.0225(5) 0.0277(5) 0.0165(4) -0.0010(4) -0.0005(4) 0.0055(4)

loop_
_atom_type_symbol
_atom_type_description
_atom_type_scat_dispersion_real
_atom_type_scat_dispersion_imag
_atom_type_scat_source
C C 0.0033 0.0016 'International Tables Vol C Tables 4.2.6.8 and 6.1.1.4'
H H 0.0000 0.0000 'International Tables Vol C Tables 4.2.6.8 and 6.1.1.4'
N N 0.0061 0.0033 'International Tables Vol C Tables 4.2.6.8 and 6.1.1.4'
O O 0.0106 0.0060 'International Tables Vol C Tables 4.2.6.8 and 6.1.1.4'

loop_
_geom_angle_atom_site_label_1
_geom_angle_atom_site_label_2
_geom_angle_atom_site_label_3
_geom_angle
_geom_angle_site_symmetry_1
_geom_angle_site_symmetry_3
O1A C1 O1B 125.20(13) . .
O1A C1 C2 121.70(13) . .
O1B C1 C2 113.08(12) . .
O2 C2 C1 115.10(11) . .
O2 C2 C3 112.60(12) . .
C1 C2 C3 106.75(11) . .
O2 C2 H2 107.3 . .
C1 C2 H2 107.3 . .
C3 C2 H2 107.3 . .
O3 C3 C4 110.85(12) . .
O3 C3 C2 106.89(11) . .
C4 C3 C2 109.31(11) . .
O3 C3 H3 109.9 . .
C4 C3 H3 109.9 . .
C2 C3 H3 109.9 . .
O4B C4 O4A 124.26(13) . .
O4B C4 C3 123.92(13) . .
O4A C4 C3 111.82(12) . .
C1 O1B H1 109.5 . .
C2 O2 H2O 109.5 . .
C3 O3 H3O 109.5 . .
C4 O4A H4 109.5 . .
O22 C22 N21 125.27(13) . .
O22 C22 N23 125.09(13) . .
N21 C22 N23 109.64(13) . .
N23 C24 C25 101.69(12) . .
N23 C24 H24A 111.4 . .
C25 C24 H24A 111.4 . .
N23 C24 H24B 111.4 . .
C25 C24 H24B 111.4 . .
H24A C24 H24B 109.3 . .
N21 C25 C24 102.36(12) . .
N21 C25 H25A 111.3 . .
C24 C25 H25A 111.3 . .
N21 C25 H25B 111.3 . .
C24 C25 H25B 111.3 . .
H25A C25 H25B 109.2 . .
C22 N21 C25 111.22(12) . .
C22 N21 H21 124.4 . .
C25 N21 H21 124.4 . .
C22 N23 C24 111.68(12) . .
C22 N23 H23 124.2 . .
C24 N23 H23 124.2 . .

loop_
_geom_bond_atom_site_label_1
_geom_bond_atom_site_label_2
_geom_bond_distance
_geom_bond_site_symmetry_2
C1 O1A 1.2091(18) .
C1 O1B 1.3215(17) .
C1 C2 1.5321(19) .
C2 O2 1.4073(17) .
C2 C3 1.5324(19) .
C2 H2 1.0000 .
C3 O3 1.4110(17) .
C3 C4 1.5246(19) .
C3 H3 1.0000 .
C4 O4B 1.2100(18) .
C4 O4A 1.3224(17) .
O1B H1 0.8400 .
O2 H2O 0.8400 .
O3 H3O 0.8400 .
O4A H4 0.8400 .
C22 O22 1.2634(18) .
C22 N21 1.3352(19) .
C22 N23 1.3401(18) .
C24 N23 1.461(2) .
C24 C25 1.535(2) .
C24 H24A 0.9900 .
C24 H24B 0.9900 .
C25 N21 1.458(2) .
C25 H25A 0.9900 .
C25 H25B 0.9900 .
N21 H21 0.8800 .
N23 H23 0.8800 .

loop_
_geom_hbond_atom_site_label_D
_geom_hbond_atom_site_label_H
_geom_hbond_atom_site_label_A
_geom_hbond_distance_DH
_geom_hbond_distance_HA
_geom_hbond_distance_DA
_geom_hbond_angle_DHA
_geom_hbond_site_symmetry_A
O1B H1 O22 0.84 1.78 2.6090(15) 167.9 2_664
O2 H2O O4B 0.84 2.02 2.8144(15) 158.5 4_455
O3 H3O O2 0.84 2.30 2.9775(16) 137.4 1_655
O3 H3O O1B 0.84 2.54 3.2151(16) 138.2 1_655
O4A H4 O22 0.84 1.82 2.6362(15) 163.7 1_655
N21 H21 O4B 0.88 2.17 2.9119(16) 141.1 1_455
N23 H23 O1A 0.88 2.24 2.9261(18) 134.7 2_765
